data_7032853
loop_
_publ_author_name
'Ad\~ao, Pedro'
'Barroso, S\'onia'
'Carvalho, M Fernanda N N'
'Teixeira, Carlos M.'
'Kuznetsov, Maxim L.'
'Pessoa, Jo\~ao Costa'

_publ_section_title
;
 Amino acid derived CuII compounds as catalysts for asymmetric oxidative
 coupling of 2-naphthol.
;
_journal_issue 4
_journal_name_full 'Dalton transactions (Cambridge, England : 2003)'
_journal_page_first 1612
_journal_page_last 1626
_journal_paper_doi 10.1039/c4dt02731k
_journal_volume 44
_journal_year 2015
_chemical_absolute_configuration syn
_chemical_formula_moiety 'C17 H16 Cl Cu N3 O2'
_chemical_formula_sum 'C17 H16 Cl Cu N3 O2'
_chemical_formula_weight 393.32
_space_group_IT_number 4
_symmetry_cell_setting monoclinic
_symmetry_Int_Tables_number 4
_symmetry_space_group_name_Hall 'P 2yb'
_symmetry_space_group_name_H-M 'P 1 21 1'
_atom_sites_solution_hydrogens geom
_atom_sites_solution_primary direct
_atom_sites_solution_secondary difmap
_audit_creation_method SHELXL-97
_cell_angle_alpha 90.00
_cell_angle_beta 90.010(4)
_cell_angle_gamma 90.00
_cell_formula_units_Z 2
_cell_length_a 9.0560(10)
_cell_length_b 7.5330(10)
_cell_length_c 12.1700(10)
_cell_measurement_reflns_used 2509
_cell_measurement_temperature 150(2)
_cell_measurement_theta_max 26.30
_cell_measurement_theta_min 2.80
_cell_volume 830.22(16)
_computing_cell_refinement 'Bruker SAINT'
_computing_data_collection 'Bruker APEX2'
_computing_data_reduction 'Bruker SAINT'
_computing_molecular_graphics 'Bruker SHELXTL'
_computing_publication_material 'Bruker SHELXTL'
_computing_structure_refinement 'SHELXL-97 (Sheldrick, 2008)'
_computing_structure_solution 'SHELXS-97 (Sheldrick, 2008)'
_diffrn_ambient_temperature 150(2)
_diffrn_measured_fraction_theta_full 0.981
_diffrn_measured_fraction_theta_max 0.981
_diffrn_measurement_device_type 'Bruker APEX-II CCD'
_diffrn_measurement_method '\f and \w scans'
_diffrn_radiation_monochromator graphite
_diffrn_radiation_probe x-ray
_diffrn_radiation_type MoK\a
_diffrn_radiation_wavelength 0.71073
_diffrn_reflns_av_R_equivalents 0.0368
_diffrn_reflns_av_sigmaI/netI 0.0664
_diffrn_reflns_limit_h_max 10
_diffrn_reflns_limit_h_min -11
_diffrn_reflns_limit_k_max 9
_diffrn_reflns_limit_k_min -9
_diffrn_reflns_limit_l_max 11
_diffrn_reflns_limit_l_min -14
_diffrn_reflns_number 6084
_diffrn_reflns_theta_full 25.67
_diffrn_reflns_theta_max 25.67
_diffrn_reflns_theta_min 2.80
_diffrn_source 'fine-focus sealed tube'
_exptl_absorpt_coefficient_mu 1.491
_exptl_absorpt_correction_T_max 0.9159
_exptl_absorpt_correction_T_min 0.6634
_exptl_absorpt_correction_type multi-scan
_exptl_absorpt_process_details SADABS
_exptl_crystal_colour blue
_exptl_crystal_density_diffrn 1.573
_exptl_crystal_density_method 'not measured'
_exptl_crystal_description prism
_exptl_crystal_F_000 402
_exptl_crystal_size_max 0.30
_exptl_crystal_size_mid 0.10
_exptl_crystal_size_min 0.06
_refine_diff_density_max 0.234
_refine_diff_density_min -0.301
_refine_diff_density_rms 0.062
_refine_ls_abs_structure_details 'Flack H D (1983), Acta Cryst. A39, 876-881'
_refine_ls_abs_structure_Flack 0.024(13)
_refine_ls_extinction_method none
_refine_ls_goodness_of_fit_ref 1.038
_refine_ls_hydrogen_treatment mixed
_refine_ls_matrix_type full
_refine_ls_number_parameters 225
_refine_ls_number_reflns 3034
_refine_ls_number_restraints 1
_refine_ls_restrained_S_all 1.038
_refine_ls_R_factor_all 0.0322
_refine_ls_R_factor_gt 0.0297
_refine_ls_shift/su_max 0.000
_refine_ls_shift/su_mean 0.000
_refine_ls_structure_factor_coef Fsqd
_refine_ls_weighting_details 'calc w=1/[\s^2^(Fo^2^)+(0.0000P)^2^+0.0000P] where P=(Fo^2^+2Fc^2^)/3'
_refine_ls_weighting_scheme calc
_refine_ls_wR_factor_gt 0.0702
_refine_ls_wR_factor_ref 0.0713
_reflns_number_gt 2865
_reflns_number_total 3034
_reflns_threshold_expression >2\s(I)
_cod_data_source_file c4dt02731k2.cif
_cod_data_source_block 9
_cod_depositor_comments 'Adding full bibliography for 7032851--7032853.cif.'
_cod_original_sg_symbol_H-M 'P 21'
_cod_database_code 7032853

loop_
_symmetry_equiv_pos_as_xyz
'x, y, z'
'-x, y+1/2, -z'

loop_
_atom_site_label
_atom_site_type_symbol
_atom_site_fract_x
_atom_site_fract_y
_atom_site_fract_z
_atom_site_U_iso_or_equiv
_atom_site_adp_type
_atom_site_occupancy
_atom_site_symmetry_multiplicity
_atom_site_calc_flag
_atom_site_refinement_flags
Cu1 Cu 0.52208(4) 0.95604(5) 0.82566(2) 0.01393(11) Uani 1 1 d .
Cl1 Cl 0.31185(9) 0.87659(13) 0.74404(6) 0.0250(2) Uani 1 1 d .
O1 O 0.4815(2) 0.8183(3) 0.95780(16) 0.0165(5) Uani 1 1 d .
N3 N 1.2163(3) 0.9399(5) 1.0579(2) 0.0170(6) Uani 1 1 d .
C7 C 0.7359(3) 0.8891(4) 0.9974(2) 0.0111(6) Uani 1 1 d .
H7 H 0.7995 0.7931 0.9708 0.013 Uiso 1 1 calc R
C9 C 0.8105(3) 0.9694(6) 1.0979(2) 0.0145(6) Uani 1 1 d .
H9A H 0.7739 1.0895 1.1070 0.017 Uiso 1 1 calc R
H9B H 0.7799 0.9021 1.1619 0.017 Uiso 1 1 calc R
N2 N 0.7115(3) 1.0119(3) 0.90461(19) 0.0111(6) Uani 1 1 d .
C10 C 0.9757(3) 0.9760(5) 1.0966(2) 0.0134(6) Uani 1 1 d .
C17 C 1.0742(3) 0.9202(4) 1.0197(2) 0.0152(7) Uani 1 1 d .
H17 H 1.0491 0.8751 0.9510 0.018 Uiso 1 1 calc R
C11 C 1.0620(3) 1.0358(4) 1.1877(2) 0.0145(6) Uani 1 1 d .
N1 N 0.6261(3) 1.0660(4) 0.69956(19) 0.0156(6) Uani 1 1 d .
C6 C 0.8324(3) 1.0296(5) 0.8231(2) 0.0151(6) Uani 1 1 d .
H6A H 0.8800 0.9157 0.8124 0.018 Uiso 1 1 calc R
H6B H 0.9057 1.1130 0.8498 0.018 Uiso 1 1 calc R
C4 C 0.8577(4) 1.1731(5) 0.6372(3) 0.0212(8) Uani 1 1 d .
H4 H 0.9579 1.1914 0.6498 0.025 Uiso 1 1 calc R
C5 C 0.7702(3) 1.0940(4) 0.7168(2) 0.0149(7) Uani 1 1 d .
C16 C 1.2130(3) 1.0107(4) 1.1612(2) 0.0166(7) Uani 1 1 d .
C8 C 0.5865(3) 0.8060(4) 1.0283(2) 0.0143(7) Uani 1 1 d .
C14 C 1.2860(4) 1.1270(5) 1.3327(3) 0.0248(8) Uani 1 1 d .
H14 H 1.3595 1.1587 1.3823 0.030 Uiso 1 1 calc R
C1 C 0.5660(4) 1.1141(5) 0.6044(2) 0.0231(8) Uani 1 1 d .
H1 H 0.4659 1.0936 0.5930 0.028 Uiso 1 1 calc R
C15 C 1.3263(3) 1.0561(5) 1.2328(2) 0.0202(7) Uani 1 1 d .
H15 H 1.4249 1.0393 1.2142 0.024 Uiso 1 1 calc R
C2 C 0.6459(4) 1.1923(5) 0.5233(3) 0.0273(9) Uani 1 1 d .
H2 H 0.6013 1.2242 0.4573 0.033 Uiso 1 1 calc R
C12 C 1.0253(4) 1.1080(5) 1.2912(3) 0.0180(7) Uani 1 1 d .
H12 H 0.9273 1.1251 1.3112 0.022 Uiso 1 1 calc R
C13 C 1.1391(4) 1.1529(5) 1.3620(3) 0.0242(8) Uani 1 1 d .
H13 H 1.1169 1.2011 1.4304 0.029 Uiso 1 1 calc R
C3 C 0.7952(4) 1.2237(5) 0.5402(2) 0.0244(8) Uani 1 1 d .
H3 H 0.8517 1.2785 0.4862 0.029 Uiso 1 1 calc R
O2 O 0.5744(2) 0.7285(3) 1.11526(17) 0.0234(6) Uani 1 1 d .
H23 H 1.296(4) 0.924(6) 1.022(3) 0.034(11) Uiso 1 1 d .
H22 H 0.700(4) 1.125(5) 0.933(3) 0.016(9) Uiso 1 1 d .

loop_
_atom_site_aniso_label
_atom_site_aniso_U_11
_atom_site_aniso_U_22
_atom_site_aniso_U_33
_atom_site_aniso_U_23
_atom_site_aniso_U_13
_atom_site_aniso_U_12
Cu1 0.01094(18) 0.01954(19) 0.01130(18) -0.00031(16) 0.00024(12) -0.00246(18)
Cl1 0.0203(4) 0.0373(5) 0.0175(4) -0.0018(3) -0.0043(3) -0.0124(4)
O1 0.0101(11) 0.0249(13) 0.0146(11) 0.0019(9) -0.0008(9) -0.0034(10)
N3 0.0096(12) 0.0203(16) 0.0211(13) 0.0038(13) 0.0040(9) 0.0043(13)
C7 0.0072(14) 0.0129(15) 0.0132(16) 0.0005(11) 0.0020(11) -0.0001(12)
C9 0.0102(13) 0.0212(17) 0.0119(14) -0.0018(15) 0.0003(10) 0.0036(16)
N2 0.0112(13) 0.0110(16) 0.0112(13) -0.0001(9) 0.0027(9) -0.0009(10)
C10 0.0113(14) 0.0144(17) 0.0145(14) 0.0017(13) -0.0016(10) 0.0017(14)
C17 0.0149(15) 0.015(2) 0.0156(15) 0.0017(11) -0.0025(11) 0.0023(12)
C11 0.0123(16) 0.0139(15) 0.0175(16) 0.0033(12) 0.0001(12) -0.0026(13)
N1 0.0175(14) 0.0153(15) 0.0140(14) -0.0020(10) 0.0020(10) -0.0027(11)
C6 0.0093(15) 0.0202(16) 0.0157(16) 0.0009(12) 0.0023(12) -0.0035(13)
C4 0.0189(18) 0.025(2) 0.0191(18) 0.0012(13) 0.0051(14) -0.0036(16)
C5 0.0147(16) 0.0169(17) 0.0133(16) -0.0022(12) 0.0022(12) -0.0031(13)
C16 0.0137(16) 0.0175(19) 0.0186(17) 0.0071(11) -0.0019(12) 0.0009(12)
C8 0.0139(16) 0.0133(16) 0.0157(17) -0.0035(12) 0.0025(13) -0.0028(13)
C14 0.0229(19) 0.026(2) 0.0253(19) 0.0039(14) -0.0110(15) -0.0066(16)
C1 0.0232(19) 0.028(2) 0.0176(18) 0.0026(14) -0.0033(14) -0.0026(16)
C15 0.0091(16) 0.023(2) 0.0284(19) 0.0103(14) -0.0005(13) -0.0012(14)
C2 0.034(2) 0.033(2) 0.0148(18) 0.0047(14) -0.0023(15) -0.0065(17)
C12 0.0146(17) 0.0205(18) 0.0189(17) 0.0002(13) -0.0008(13) 0.0008(14)
C13 0.027(2) 0.029(2) 0.0169(18) -0.0001(14) -0.0030(14) -0.0015(16)
C3 0.029(2) 0.034(2) 0.0107(17) 0.0031(14) 0.0040(14) -0.0057(17)
O2 0.0226(14) 0.0288(15) 0.0189(12) 0.0102(10) 0.0001(10) -0.0109(11)

loop_
_atom_type_symbol
_atom_type_description
_atom_type_scat_dispersion_real
_atom_type_scat_dispersion_imag
_atom_type_scat_source
C C 0.0033 0.0016 'International Tables Vol C Tables 4.2.6.8 and 6.1.1.4'
H H 0.0000 0.0000 'International Tables Vol C Tables 4.2.6.8 and 6.1.1.4'
N N 0.0061 0.0033 'International Tables Vol C Tables 4.2.6.8 and 6.1.1.4'
O O 0.0106 0.0060 'International Tables Vol C Tables 4.2.6.8 and 6.1.1.4'
Cl Cl 0.1484 0.1585 'International Tables Vol C Tables 4.2.6.8 and 6.1.1.4'
Cu Cu 0.3201 1.2651 'International Tables Vol C Tables 4.2.6.8 and 6.1.1.4'

loop_
_geom_angle_atom_site_label_1
_geom_angle_atom_site_label_2
_geom_angle_atom_site_label_3
_geom_angle
_geom_angle_site_symmetry_3
O1 Cu1 N1 162.00(10) .
O1 Cu1 N2 82.99(9) .
N1 Cu1 N2 82.94(10) .
O1 Cu1 Cl1 93.66(7) .
N1 Cu1 Cl1 99.96(8) .
N2 Cu1 Cl1 176.14(8) .
O1 Cu1 O2 98.21(9) 2_657
N1 Cu1 O2 92.79(10) 2_657
N2 Cu1 O2 89.31(9) 2_657
Cl1 Cu1 O2 93.06(6) 2_657
C8 O1 Cu1 116.78(19) .
C16 N3 C17 109.4(2) .
C16 N3 H23 123(2) .
C17 N3 H23 127(2) .
N2 C7 C9 115.6(3) .
N2 C7 C8 108.1(2) .
C9 C7 C8 110.8(2) .
N2 C7 H7 107.3 .
C9 C7 H7 107.3 .
C8 C7 H7 107.3 .
C10 C9 C7 116.6(2) .
C10 C9 H9A 108.1 .
C7 C9 H9A 108.1 .
C10 C9 H9B 108.1 .
C7 C9 H9B 108.1 .
H9A C9 H9B 107.3 .
C7 N2 C6 117.2(2) .
C7 N2 Cu1 111.22(18) .
C6 N2 Cu1 109.20(18) .
C7 N2 H22 108(2) .
C6 N2 H22 104(2) .
Cu1 N2 H22 106(2) .
C17 C10 C11 105.8(3) .
C17 C10 C9 130.7(3) .
C11 C10 C9 123.3(2) .
C10 C17 N3 110.3(3) .
C10 C17 H17 124.8 .
N3 C17 H17 124.8 .
C12 C11 C16 118.8(3) .
C12 C11 C10 133.2(3) .
C16 C11 C10 108.0(3) .
C1 N1 C5 119.5(3) .
C1 N1 Cu1 126.5(2) .
C5 N1 Cu1 114.1(2) .
N2 C6 C5 109.3(2) .
N2 C6 H6A 109.8 .
C5 C6 H6A 109.8 .
N2 C6 H6B 109.8 .
C5 C6 H6B 109.8 .
H6A C6 H6B 108.3 .
C3 C4 C5 119.2(3) .
C3 C4 H4 120.4 .
C5 C4 H4 120.4 .
N1 C5 C4 121.1(3) .
N1 C5 C6 116.9(3) .
C4 C5 C6 122.0(3) .
N3 C16 C15 131.1(3) .
N3 C16 C11 106.4(3) .
C15 C16 C11 122.5(3) .
O2 C8 O1 123.4(3) .
O2 C8 C7 119.2(3) .
O1 C8 C7 117.3(3) .
C15 C14 C13 122.3(3) .
C15 C14 H14 118.8 .
C13 C14 H14 118.8 .
N1 C1 C2 122.3(3) .
N1 C1 H1 118.9 .
C2 C1 H1 118.9 .
C14 C15 C16 117.0(3) .
C14 C15 H15 121.5 .
C16 C15 H15 121.5 .
C1 C2 C3 119.0(3) .
C1 C2 H2 120.5 .
C3 C2 H2 120.5 .
C13 C12 C11 118.3(3) .
C13 C12 H12 120.8 .
C11 C12 H12 120.8 .
C12 C13 C14 121.1(3) .
C12 C13 H13 119.4 .
C14 C13 H13 119.4 .
C4 C3 C2 119.0(3) .
C4 C3 H3 120.5 .
C2 C3 H3 120.5 .
C8 O2 Cu1 136.2(2) 2_647

loop_
_geom_bond_atom_site_label_1
_geom_bond_atom_site_label_2
_geom_bond_distance
_geom_bond_site_symmetry_2
Cu1 O1 1.949(2) .
Cu1 N1 1.982(2) .
Cu1 N2 2.010(3) .
Cu1 Cl1 2.2291(9) .
Cu1 O2 2.344(2) 2_657
O1 C8 1.283(4) .
N3 C16 1.367(4) .
N3 C17 1.376(4) .
N3 H23 0.85(4) .
C7 N2 1.477(4) .
C7 C9 1.522(4) .
C7 C8 1.538(4) .
C7 H7 0.9800 .
C9 C10 1.497(4) .
C9 H9A 0.9700 .
C9 H9B 0.9700 .
N2 C6 1.484(4) .
N2 H22 0.92(4) .
C10 C17 1.360(4) .
C10 C11 1.429(4) .
C17 H17 0.9300 .
C11 C12 1.411(4) .
C11 C16 1.418(4) .
N1 C1 1.330(4) .
N1 C5 1.338(4) .
C6 C5 1.492(4) .
C6 H6A 0.9700 .
C6 H6B 0.9700 .
C4 C3 1.364(5) .
C4 C5 1.386(4) .
C4 H4 0.9300 .
C16 C15 1.389(4) .
C8 O2 1.213(4) .
C14 C15 1.377(5) .
C14 C13 1.391(5) .
C14 H14 0.9300 .
C1 C2 1.359(5) .
C1 H1 0.9300 .
C15 H15 0.9300 .
C2 C3 1.387(5) .
C2 H2 0.9300 .
C12 C13 1.386(5) .
C12 H12 0.9300 .
C13 H13 0.9300 .
C3 H3 0.9300 .
O2 Cu1 2.344(2) 2_647

loop_
_geom_torsion_atom_site_label_1
_geom_torsion_atom_site_label_2
_geom_torsion_atom_site_label_3
_geom_torsion_atom_site_label_4
_geom_torsion
_geom_torsion_site_symmetry_1
_geom_torsion_site_symmetry_4
N1 Cu1 O1 C8 32.6(5) . .
N2 Cu1 O1 C8 -6.3(2) . .
Cl1 Cu1 O1 C8 171.8(2) . .
O2 Cu1 O1 C8 -94.5(2) 2_657 .
N2 C7 C9 C10 -84.8(4) . .
C8 C7 C9 C10 151.8(3) . .
C9 C7 N2 C6 88.3(3) . .
C8 C7 N2 C6 -146.8(3) . .
C9 C7 N2 Cu1 -145.1(2) . .
C8 C7 N2 Cu1 -20.2(3) . .
O1 Cu1 N2 C7 15.31(18) . .
N1 Cu1 N2 C7 -153.4(2) . .
O2 Cu1 N2 C7 113.67(19) 2_657 .
O1 Cu1 N2 C6 146.2(2) . .
N1 Cu1 N2 C6 -22.5(2) . .
O2 Cu1 N2 C6 -115.4(2) 2_657 .
C7 C9 C10 C17 -0.6(6) . .
C7 C9 C10 C11 -175.5(3) . .
C11 C10 C17 N3 0.6(4) . .
C9 C10 C17 N3 -175.0(4) . .
C16 N3 C17 C10 -0.4(4) . .
C17 C10 C11 C12 179.9(4) . .
C9 C10 C11 C12 -4.1(6) . .
C17 C10 C11 C16 -0.7(4) . .
C9 C10 C11 C16 175.4(3) . .
O1 Cu1 N1 C1 153.2(3) . .
N2 Cu1 N1 C1 -168.0(3) . .
Cl1 Cu1 N1 C1 14.6(3) . .
O2 Cu1 N1 C1 -79.0(3) 2_657 .
O1 Cu1 N1 C5 -27.8(5) . .
N2 Cu1 N1 C5 11.0(2) . .
Cl1 Cu1 N1 C5 -166.4(2) . .
O2 Cu1 N1 C5 100.0(2) 2_657 .
C7 N2 C6 C5 156.9(3) . .
Cu1 N2 C6 C5 29.3(3) . .
C1 N1 C5 C4 0.3(5) . .
Cu1 N1 C5 C4 -178.8(3) . .
C1 N1 C5 C6 -177.3(3) . .
Cu1 N1 C5 C6 3.6(4) . .
C3 C4 C5 N1 0.3(5) . .
C3 C4 C5 C6 177.8(3) . .
N2 C6 C5 N1 -22.3(4) . .
N2 C6 C5 C4 160.1(3) . .
C17 N3 C16 C15 -179.4(3) . .
C17 N3 C16 C11 -0.1(4) . .
C12 C11 C16 N3 180.0(3) . .
C10 C11 C16 N3 0.4(4) . .
C12 C11 C16 C15 -0.6(5) . .
C10 C11 C16 C15 179.9(3) . .
Cu1 O1 C8 O2 177.9(3) . .
Cu1 O1 C8 C7 -4.4(4) . .
N2 C7 C8 O2 -165.6(3) . .
C9 C7 C8 O2 -37.9(4) . .
N2 C7 C8 O1 16.6(4) . .
C9 C7 C8 O1 144.2(3) . .
C5 N1 C1 C2 -0.4(5) . .
Cu1 N1 C1 C2 178.6(3) . .
C13 C14 C15 C16 0.1(5) . .
N3 C16 C15 C14 179.6(3) . .
C11 C16 C15 C14 0.3(5) . .
N1 C1 C2 C3 -0.2(6) . .
C16 C11 C12 C13 0.6(5) . .
C10 C11 C12 C13 179.9(4) . .
C11 C12 C13 C14 -0.2(5) . .
C15 C14 C13 C12 -0.1(6) . .
C5 C4 C3 C2 -0.9(5) . .
C1 C2 C3 C4 0.9(6) . .
O1 C8 O2 Cu1 45.3(5) . 2_647
C7 C8 O2 Cu1 -132.4(3) . 2_647
